data_2223490
loop_
_publ_author_name
'Xu, Xu'
'Song, Zhan-qian'
'Shang, Shi-bin'
'Wang, Hong-xiao'
'Rao, Xiao-ping'

_publ_section_title
;15-Hydroxyethyl-19-isopropyl-5,9-dimethyl-14,16-dioxo-15-azapentacyclo[10.5.2.0^1,10^.0^4,9^.0^13,17^]nonadec-18-ene-5-carboxylic
 acid
;
_journal_coeditor_code NG2627
_journal_issue 10
_journal_name_full 'Acta Crystallographica Section E'
_journal_page_first o2443
_journal_paper_doi 10.1107/S1600536809032954
_journal_volume 65
_journal_year 2009
_chemical_formula_iupac 'C26 H37 N O5'
_chemical_formula_moiety 'C26 H37 N O5'
_chemical_formula_sum 'C26 H37 N O5'
_chemical_formula_weight 443.57
_chemical_name_systematic
;
15-Hydroxyethyl-19-isopropyl-5,9-dimethyl-14,16-dioxo-15-
azapentacyclo[10.5.2.0^1,10^.0^4,9^.0^13,17^]nonadec-18-ene-5-carboxylic acid
;
_space_group_IT_number 4
_symmetry_cell_setting monoclinic
_symmetry_space_group_name_Hall 'P 2yb'
_symmetry_space_group_name_H-M 'P 1 21 1'
_atom_sites_solution_hydrogens geom
_atom_sites_solution_primary direct
_atom_sites_solution_secondary difmap
_audit_creation_method SHELXL-97
_cell_angle_alpha 90.00
_cell_angle_beta 102.22(3)
_cell_angle_gamma 90.00
_cell_formula_units_Z 2
_cell_length_a 12.274(3)
_cell_length_b 6.9550(14)
_cell_length_c 14.445(3)
_cell_measurement_reflns_used 25
_cell_measurement_temperature 293(2)
_cell_measurement_theta_max 12
_cell_measurement_theta_min 9
_cell_volume 1205.2(5)
_computing_cell_refinement 'CAD-4 EXPRESS (Enraf--Nonius, 1994)'
_computing_data_collection 'CAD-4 EXPRESS (Enraf--Nonius, 1994)'
_computing_data_reduction 'XCAD4 (Harms & Wocadlo,1995)'
_computing_molecular_graphics 'ORTEP-3 (Farrugia, 1997)'
_computing_publication_material 'SHELXTL (Sheldrick, 2008)'
_computing_structure_refinement 'SHELXL97 (Sheldrick, 2008)'
_computing_structure_solution 'SHELXS97 (Sheldrick, 2008)'
_diffrn_ambient_temperature 293(2)
_diffrn_measured_fraction_theta_full 1.000
_diffrn_measured_fraction_theta_max 1.000
_diffrn_measurement_device_type 'Enraf--Nonius CAD-4'
_diffrn_measurement_method \w/2\q
_diffrn_radiation_monochromator graphite
_diffrn_radiation_source 'fine-focus sealed tube'
_diffrn_radiation_type MoK\a
_diffrn_radiation_wavelength 0.71073
_diffrn_reflns_av_R_equivalents 0.0236
_diffrn_reflns_av_sigmaI/netI 0.0363
_diffrn_reflns_limit_h_max 14
_diffrn_reflns_limit_h_min 0
_diffrn_reflns_limit_k_max 8
_diffrn_reflns_limit_k_min 0
_diffrn_reflns_limit_l_max 16
_diffrn_reflns_limit_l_min -17
_diffrn_reflns_number 2487
_diffrn_reflns_theta_full 25.24
_diffrn_reflns_theta_max 25.24
_diffrn_reflns_theta_min 1.44
_diffrn_standards_decay_% 1
_diffrn_standards_interval_count 200
_diffrn_standards_interval_time 120
_diffrn_standards_number 3
_exptl_absorpt_coefficient_mu 0.084
_exptl_absorpt_correction_T_max 0.9917
_exptl_absorpt_correction_T_min 0.9753
_exptl_absorpt_correction_type psi-scan
_exptl_absorpt_process_details '(North <i>et al.</i>,  1968)'
_exptl_crystal_colour colorless
_exptl_crystal_density_diffrn 1.222
_exptl_crystal_density_method 'not measured'
_exptl_crystal_description Block
_exptl_crystal_F_000 480
_exptl_crystal_size_max 0.30
_exptl_crystal_size_mid 0.20
_exptl_crystal_size_min 0.10
_refine_diff_density_max 0.437
_refine_diff_density_min -0.326
_refine_ls_extinction_method none
_refine_ls_goodness_of_fit_ref 1.003
_refine_ls_hydrogen_treatment constr
_refine_ls_matrix_type full
_refine_ls_number_parameters 271
_refine_ls_number_reflns 2373
_refine_ls_number_restraints 22
_refine_ls_restrained_S_all 1.011
_refine_ls_R_factor_all 0.0936
_refine_ls_R_factor_gt 0.0744
_refine_ls_shift/su_max 0.000
_refine_ls_shift/su_mean 0.000
_refine_ls_structure_factor_coef Fsqd
_refine_ls_weighting_details 'calc w=1/[\s^2^(Fo^2^)+(0.09P)^2^+P] where P=(Fo^2^+2Fc^2^)/3'
_refine_ls_weighting_scheme calc
_refine_ls_wR_factor_gt 0.1744
_refine_ls_wR_factor_ref 0.1887
_reflns_number_gt 1744
_reflns_number_total 2373
_reflns_threshold_expression I>2\s(I)
_cod_data_source_file ng2627.cif
_cod_data_source_block I
_cod_depositor_comments
;
The following automatic conversions were performed:
'_symmetry_cell_setting' value 'Monoclinic' changed to 'monoclinic'
according to '/home/saulius/struct/CIF-dictionaries/cif_core.dic'
dictionary named 'cif_core.dic' version 2.4.1 from 2010-06-29.

Automatic conversion script
Id: cif_fix_enum 1527 2010-12-29 10:47:43Z saulius 

The following automatic conversions were performed:

'_symmetry_cell_setting' value 'Monoclinic' changed to 'monoclinic'
according to /home/saulius/struct/CIF-dictionaries/cif_core.dic
dictionary named 'cif_core.dic' version 2.4.1 from 2010-06-29.

Automatic conversion script
Id: cif_fix_values 1715 2011-07-08 13:25:40Z adriana 
;
_cod_original_cell_volume 1205.2(4)
_cod_original_sg_symbol_H-M 'P 21'
_cod_database_code 2223490
_cod_database_fobs_code 2223490

loop_
_symmetry_equiv_pos_as_xyz
'x, y, z'
'-x, y+1/2, -z'

loop_
_atom_site_type_symbol
_atom_site_label
_atom_site_fract_x
_atom_site_fract_y
_atom_site_fract_z
_atom_site_U_iso_or_equiv
_atom_site_adp_type
_atom_site_calc_flag
_atom_site_refinement_flags
_atom_site_occupancy
_atom_site_disorder_assembly
_atom_site_disorder_group
N N 0.7569(3) 0.2774(8) 0.9683(3) 0.0527(12) Uani d . 1 . .
C C1 0.4892(4) 0.2559(8) 0.8217(3) 0.0363(11) Uani d . 1 . .
O O1 0.0325(6) -0.1069(12) 0.7369(5) 0.123(2) Uani d . 1 . .
C C2 0.4169(4) 0.1064(8) 0.8588(3) 0.0423(12) Uani d . 1 . .
H H2A 0.3918 0.1602 0.9126 0.051 Uiso calc R 1 . .
H H2B 0.4622 -0.0055 0.8807 0.051 Uiso calc R 1 . .
O O2 0.0550(5) 0.1493(10) 0.8226(4) 0.108 Uani d U 1 . .
H H2C 0.0039 0.0929 0.8439 0.162 Uiso d R 1 . .
O O3 0.6287(3) 0.0996(9) 1.0198(3) 0.0839(18) Uani d . 1 . .
C C3 0.3148(4) 0.0426(9) 0.7842(4) 0.0532(14) Uani d . 1 . .
H H3A 0.3390 -0.0242 0.7331 0.064 Uiso calc R 1 . .
H H3B 0.2700 -0.0453 0.8126 0.064 Uiso calc R 1 . .
C C4 0.2447(4) 0.2185(7) 0.7446(4) 0.0459(13) Uani d . 1 . .
H H4A 0.2342 0.2910 0.8003 0.055 Uiso calc R 1 . .
O O4 0.8467(4) 0.5151(11) 0.8999(4) 0.110(2) Uani d . 1 . .
C C5 0.1243(5) 0.1684(10) 0.6886(5) 0.0681(17) Uani d U 1 . .
O O5 0.8772(5) -0.0458(10) 0.9037(4) 0.105 Uani d . 1 . .
H H5A 0.8826 -0.1584 0.8822 0.126 Uiso d R 1 . .
C C6 0.0641(5) 0.3588(11) 0.6566(6) 0.077(2) Uani d . 1 . .
H H6A -0.0087 0.3302 0.6176 0.093 Uiso calc R 1 . .
H H6B 0.0525 0.4278 0.7121 0.093 Uiso calc R 1 . .
C C7 0.1256(6) 0.4859(10) 0.6020(5) 0.074(2) Uani d . 1 . .
H H7A 0.0842 0.6043 0.5856 0.089 Uiso calc R 1 . .
H H7B 0.1322 0.4224 0.5437 0.089 Uiso calc R 1 . .
C C8 0.2398(5) 0.5316(9) 0.6592(4) 0.0623(17) Uani d . 1 . .
H H8A 0.2318 0.6051 0.7145 0.075 Uiso calc R 1 . .
H H8B 0.2780 0.6123 0.6215 0.075 Uiso calc R 1 . .
C C9 0.3132(5) 0.3529(8) 0.6926(3) 0.0448(13) Uani d . 1 . .
C C10 0.4166(4) 0.4214(7) 0.7671(3) 0.0381(11) Uani d . 1 . .
H H10A 0.3871 0.4927 0.8150 0.046 Uiso calc R 1 . .
C C11 0.4956(5) 0.5621(8) 0.7305(4) 0.0577(15) Uani d . 1 . .
H H11A 0.4749 0.5689 0.6620 0.069 Uiso calc R 1 . .
H H11B 0.4877 0.6897 0.7554 0.069 Uiso calc R 1 . .
C C12 0.6177(5) 0.4975(9) 0.7605(4) 0.0587(16) Uani d . 1 . .
H H12A 0.6669 0.5834 0.7344 0.070 Uiso calc R 1 . .
C C13 0.6456(5) 0.5035(10) 0.8703(4) 0.0613(16) Uani d . 1 . .
H H13A 0.6325 0.6331 0.8924 0.074 Uiso calc R 1 . .
C C14 0.5700(4) 0.3595(8) 0.9058(3) 0.0413(12) Uani d . 1 . .
H H14A 0.5249 0.4292 0.9432 0.050 Uiso calc R 1 . .
C C15 0.5630(4) 0.1723(7) 0.7609(3) 0.0374(11) Uani d . 1 . .
H H15A 0.5616 0.0424 0.7455 0.045 Uiso calc R 1 . .
C C16 0.6300(5) 0.2951(10) 0.7306(4) 0.0539(15) Uani d . 1 . .
C C17 0.7128(7) 0.2472(14) 0.6679(5) 0.083(2) Uani d . 1 . .
H H17A 0.7866 0.2892 0.7019 0.099 Uiso calc R 1 . .
C C18 0.6885(7) 0.3491(16) 0.5733(6) 0.098 Uani d . 1 . .
H H18A 0.6811 0.4845 0.5831 0.148 Uiso calc R 1 . .
H H18B 0.6205 0.3002 0.5352 0.148 Uiso calc R 1 . .
H H18C 0.7487 0.3271 0.5415 0.148 Uiso calc R 1 . .
C C19 0.7198(7) 0.0228(16) 0.6504(6) 0.103(3) Uani d . 1 . .
H H19A 0.7720 -0.0013 0.6107 0.155 Uiso calc R 1 . .
H H19B 0.6477 -0.0243 0.6198 0.155 Uiso calc R 1 . .
H H19C 0.7441 -0.0416 0.7099 0.155 Uiso calc R 1 . .
C C20 0.1193(7) 0.0313(11) 0.6079(6) 0.096(3) Uani d . 1 . .
H H20A 0.1590 -0.0841 0.6306 0.144 Uiso calc R 1 . .
H H20B 0.1527 0.0896 0.5605 0.144 Uiso calc R 1 . .
H H20C 0.0429 0.0005 0.5810 0.144 Uiso calc R 1 . .
C C21 0.0670(7) 0.0619(15) 0.7521(6) 0.088(2) Uani d U 1 . .
C C22 0.3508(5) 0.2610(10) 0.6074(3) 0.0609(16) Uani d . 1 . .
H H22A 0.3927 0.3530 0.5797 0.091 Uiso calc R 1 . .
H H22B 0.2865 0.2218 0.5611 0.091 Uiso calc R 1 . .
H H22C 0.3966 0.1509 0.6284 0.091 Uiso calc R 1 . .
C C23 0.6475(4) 0.2278(10) 0.9707(3) 0.0520(15) Uani d . 1 . .
C C24 0.7590(5) 0.4422(11) 0.9121(4) 0.0631(17) Uani d . 1 . .
C C25 0.8560(5) 0.1800(12) 1.0236(5) 0.070(2) Uani d . 1 . .
H H25A 0.8528 0.1827 1.0901 0.084 Uiso calc R 1 . .
H H25B 0.9222 0.2498 1.0166 0.084 Uiso calc R 1 . .
C C26 0.8656(7) -0.0272(14) 0.9932(5) 0.090(3) Uani d . 1 . .
H H26A 0.9292 -0.0860 1.0349 0.109 Uiso calc R 1 . .
H H26B 0.7995 -0.0966 1.0007 0.109 Uiso calc R 1 . .

loop_
_atom_site_aniso_label
_atom_site_aniso_U_11
_atom_site_aniso_U_22
_atom_site_aniso_U_33
_atom_site_aniso_U_12
_atom_site_aniso_U_13
_atom_site_aniso_U_23
N 0.037(2) 0.070(3) 0.049(2) -0.010(2) 0.0038(17) 0.004(3)
C1 0.046(3) 0.034(3) 0.028(2) 0.002(2) 0.0057(18) 0.004(2)
O1 0.124(5) 0.110(6) 0.137(6) -0.016(5) 0.033(4) -0.014(5)
C2 0.041(2) 0.044(3) 0.039(2) 0.002(2) 0.002(2) 0.011(2)
O2 0.116 0.114 0.114 -0.034 0.071 -0.018
O3 0.046(2) 0.133(5) 0.067(3) -0.014(3) 0.0006(18) 0.062(3)
C3 0.050(3) 0.044(3) 0.060(3) 0.004(3) -0.002(2) 0.006(3)
C4 0.051(3) 0.028(3) 0.053(3) 0.005(2) -0.003(2) -0.001(2)
O4 0.063(3) 0.124(5) 0.133(5) -0.031(3) 0.000(3) 0.052(4)
C5 0.060(3) 0.058(4) 0.080(4) 0.005(3) 0.000(3) -0.004(3)
O5 0.105 0.105 0.105 0.000 0.022 0.000
C6 0.058(4) 0.058(4) 0.100(5) 0.014(3) -0.023(4) 0.006(4)
C7 0.078(4) 0.047(4) 0.076(4) 0.018(4) -0.031(4) 0.007(4)
C8 0.084(4) 0.033(3) 0.059(3) 0.018(3) -0.009(3) 0.001(3)
C9 0.060(3) 0.031(3) 0.038(3) 0.010(3) -0.002(2) -0.003(2)
C10 0.056(3) 0.029(2) 0.029(2) 0.007(2) 0.007(2) -0.003(2)
C11 0.072(4) 0.035(3) 0.060(3) -0.002(3) 0.001(3) 0.010(3)
C12 0.066(4) 0.047(3) 0.061(4) -0.018(3) 0.011(3) 0.011(3)
C13 0.067(4) 0.042(3) 0.070(4) -0.002(3) 0.002(3) -0.010(3)
C14 0.044(3) 0.053(3) 0.027(2) 0.002(2) 0.0063(19) -0.009(2)
C15 0.053(3) 0.029(2) 0.033(2) 0.001(2) 0.015(2) -0.003(2)
C16 0.058(3) 0.067(4) 0.040(3) 0.007(3) 0.017(2) 0.007(3)
C17 0.088(5) 0.108(7) 0.067(4) 0.010(5) 0.051(4) 0.005(5)
C18 0.098 0.098 0.098 0.000 0.021 0.000
C19 0.095(6) 0.130(8) 0.096(6) 0.024(6) 0.044(5) -0.034(6)
C20 0.081(5) 0.049(4) 0.136(7) 0.003(4) -0.029(5) -0.017(5)
C21 0.071(4) 0.090(6) 0.098(5) 0.009(4) 0.011(4) 0.005(4)
C22 0.087(4) 0.058(4) 0.030(2) 0.014(4) -0.006(2) -0.007(3)
C23 0.038(3) 0.079(5) 0.038(3) 0.001(3) 0.005(2) 0.000(3)
C24 0.055(3) 0.069(4) 0.063(4) -0.018(3) 0.007(3) 0.003(3)
C25 0.038(3) 0.100(6) 0.064(4) -0.005(3) -0.004(3) 0.012(4)
C26 0.089(5) 0.107(7) 0.078(5) 0.039(5) 0.022(4) 0.030(5)

loop_
_atom_type_symbol
_atom_type_description
_atom_type_scat_dispersion_real
_atom_type_scat_dispersion_imag
_atom_type_scat_source
C C 0.0033 0.0016 'International Tables Vol C Tables 4.2.6.8 and 6.1.1.4'
H H 0.0000 0.0000 'International Tables Vol C Tables 4.2.6.8 and 6.1.1.4'
N N 0.0061 0.0033 'International Tables Vol C Tables 4.2.6.8 and 6.1.1.4'
O O 0.0106 0.0060 'International Tables Vol C Tables 4.2.6.8 and 6.1.1.4'

loop_
_geom_angle_atom_site_label_1
_geom_angle_atom_site_label_2
_geom_angle_atom_site_label_3
_geom_angle_site_symmetry_1
_geom_angle_site_symmetry_3
_geom_angle
_geom_angle_publ_flag
C23 N C24 . . 110.5(5) ?
C23 N C25 . . 124.2(5) ?
C24 N C25 . . 125.1(5) ?
C15 C1 C2 . . 113.9(4) ?
C15 C1 C10 . . 109.8(3) ?
C2 C1 C10 . . 111.4(4) ?
C15 C1 C14 . . 105.6(4) ?
C2 C1 C14 . . 111.0(4) ?
C10 C1 C14 . . 104.6(4) ?
C1 C2 C3 . . 113.4(4) ?
C1 C2 H2A . . 108.9 ?
C3 C2 H2A . . 108.9 ?
C1 C2 H2B . . 108.9 ?
C3 C2 H2B . . 108.9 ?
H2A C2 H2B . . 107.7 ?
C21 O2 H2C . . 107.4 ?
C4 C3 C2 . . 109.9(5) ?
C4 C3 H3A . . 109.7 ?
C2 C3 H3A . . 109.7 ?
C4 C3 H3B . . 109.7 ?
C2 C3 H3B . . 109.7 ?
H3A C3 H3B . . 108.2 ?
C3 C4 C9 . . 110.0(4) ?
C3 C4 C5 . . 114.1(5) ?
C9 C4 C5 . . 115.5(4) ?
C3 C4 H4A . . 105.4 ?
C9 C4 H4A . . 105.4 ?
C5 C4 H4A . . 105.4 ?
C21 C5 C20 . . 102.6(7) ?
C21 C5 C6 . . 111.0(6) ?
C20 C5 C6 . . 112.1(6) ?
C21 C5 C4 . . 108.2(5) ?
C20 C5 C4 . . 115.0(6) ?
C6 C5 C4 . . 107.7(5) ?
C26 O5 H5A . . 118.4 ?
C7 C6 C5 . . 113.8(6) ?
C7 C6 H6A . . 108.8 ?
C5 C6 H6A . . 108.8 ?
C7 C6 H6B . . 108.8 ?
C5 C6 H6B . . 108.8 ?
H6A C6 H6B . . 107.7 ?
C6 C7 C8 . . 110.6(5) ?
C6 C7 H7A . . 109.5 ?
C8 C7 H7A . . 109.5 ?
C6 C7 H7B . . 109.5 ?
C8 C7 H7B . . 109.5 ?
H7A C7 H7B . . 108.1 ?
C7 C8 C9 . . 114.5(5) ?
C7 C8 H8A . . 108.6 ?
C9 C8 H8A . . 108.6 ?
C7 C8 H8B . . 108.6 ?
C9 C8 H8B . . 108.6 ?
H8A C8 H8B . . 107.6 ?
C22 C9 C8 . . 109.7(4) ?
C22 C9 C4 . . 114.9(5) ?
C8 C9 C4 . . 107.1(4) ?
C22 C9 C10 . . 109.9(4) ?
C8 C9 C10 . . 107.8(4) ?
C4 C9 C10 . . 107.1(4) ?
C11 C10 C9 . . 115.8(4) ?
C11 C10 C1 . . 107.8(4) ?
C9 C10 C1 . . 114.8(4) ?
C11 C10 H10A . . 105.9 ?
C9 C10 H10A . . 105.9 ?
C1 C10 H10A . . 105.9 ?
C12 C11 C10 . . 111.3(4) ?
C12 C11 H11A . . 109.4 ?
C10 C11 H11A . . 109.4 ?
C12 C11 H11B . . 109.4 ?
C10 C11 H11B . . 109.4 ?
H11A C11 H11B . . 108.0 ?
C16 C12 C11 . . 110.3(5) ?
C16 C12 C13 . . 108.0(5) ?
C11 C12 C13 . . 105.8(5) ?
C16 C12 H12A . . 110.9 ?
C11 C12 H12A . . 110.9 ?
C13 C12 H12A . . 110.9 ?
C24 C13 C14 . . 105.3(5) ?
C24 C13 C12 . . 113.6(5) ?
C14 C13 C12 . . 107.9(5) ?
C24 C13 H13A . . 110.0 ?
C14 C13 H13A . . 110.0 ?
C12 C13 H13A . . 110.0 ?
C23 C14 C13 . . 105.1(4) ?
C23 C14 C1 . . 114.6(5) ?
C13 C14 C1 . . 111.8(4) ?
C23 C14 H14A . . 108.4 ?
C13 C14 H14A . . 108.4 ?
C1 C14 H14A . . 108.4 ?
C16 C15 C1 . . 115.9(5) ?
C16 C15 H15A . . 122.1 ?
C1 C15 H15A . . 122.1 ?
C15 C16 C12 . . 113.9(5) ?
C15 C16 C17 . . 126.2(7) ?
C12 C16 C17 . . 119.8(6) ?
C18 C17 C16 . . 113.8(7) ?
C18 C17 C19 . . 108.9(7) ?
C16 C17 C19 . . 112.0(7) ?
C18 C17 H17A . . 107.3 ?
C16 C17 H17A . . 107.3 ?
C19 C17 H17A . . 107.3 ?
C17 C18 H18A . . 109.5 ?
C17 C18 H18B . . 109.5 ?
H18A C18 H18B . . 109.5 ?
C17 C18 H18C . . 109.5 ?
H18A C18 H18C . . 109.5 ?
H18B C18 H18C . . 109.5 ?
C17 C19 H19A . . 109.5 ?
C17 C19 H19B . . 109.5 ?
H19A C19 H19B . . 109.5 ?
C17 C19 H19C . . 109.5 ?
H19A C19 H19C . . 109.5 ?
H19B C19 H19C . . 109.5 ?
C5 C20 H20A . . 109.5 ?
C5 C20 H20B . . 109.5 ?
H20A C20 H20B . . 109.5 ?
C5 C20 H20C . . 109.5 ?
H20A C20 H20C . . 109.5 ?
H20B C20 H20C . . 109.5 ?
O2 C21 O1 . . 121.1(9) ?
O2 C21 C5 . . 115.3(9) ?
O1 C21 C5 . . 123.6(9) ?
C9 C22 H22A . . 109.5 ?
C9 C22 H22B . . 109.5 ?
H22A C22 H22B . . 109.5 ?
C9 C22 H22C . . 109.5 ?
H22A C22 H22C . . 109.5 ?
H22B C22 H22C . . 109.5 ?
O3 C23 N . . 120.6(5) ?
O3 C23 C14 . . 130.7(5) ?
N C23 C14 . . 108.7(5) ?
O4 C24 N . . 122.6(6) ?
O4 C24 C13 . . 127.2(7) ?
N C24 C13 . . 110.2(5) ?
N C25 C26 . . 112.7(6) ?
N C25 H25A . . 109.1 ?
C26 C25 H25A . . 109.1 ?
N C25 H25B . . 109.1 ?
C26 C25 H25B . . 109.1 ?
H25A C25 H25B . . 107.8 ?
O5 C26 C25 . . 113.7(7) ?
O5 C26 H26A . . 108.8 ?
C25 C26 H26A . . 108.8 ?
O5 C26 H26B . . 108.8 ?
C25 C26 H26B . . 108.8 ?
H26A C26 H26B . . 107.7 ?

loop_
_geom_bond_atom_site_label_1
_geom_bond_atom_site_label_2
_geom_bond_site_symmetry_2
_geom_bond_distance
_geom_bond_publ_flag
N C23 . 1.395(6) ?
N C24 . 1.407(8) ?
N C25 . 1.472(7) ?
C1 C15 . 1.506(6) ?
C1 C2 . 1.535(7) ?
C1 C10 . 1.563(7) ?
C1 C14 . 1.571(6) ?
O1 C21 . 1.251(12) ?
C2 C3 . 1.535(7) ?
C2 H2A . 0.9700 ?
C2 H2B . 0.9700 ?
O2 C21 . 1.222(10) ?
O2 H2C . 0.8500 ?
O3 C23 . 1.192(8) ?
C3 C4 . 1.535(7) ?
C3 H3A . 0.9700 ?
C3 H3B . 0.9700 ?
C4 C9 . 1.554(8) ?
C4 C5 . 1.567(8) ?
C4 H4A . 0.9800 ?
O4 C24 . 1.236(7) ?
C5 C21 . 1.470(11) ?
C5 C20 . 1.497(10) ?
C5 C6 . 1.539(9) ?
O5 C26 . 1.337(9) ?
O5 H5A . 0.8500 ?
C6 C7 . 1.491(10) ?
C6 H6A . 0.9700 ?
C6 H6B . 0.9700 ?
C7 C8 . 1.503(8) ?
C7 H7A . 0.9700 ?
C7 H7B . 0.9700 ?
C8 C9 . 1.550(7) ?
C8 H8A . 0.9700 ?
C8 H8B . 0.9700 ?
C9 C22 . 1.541(7) ?
C9 C10 . 1.556(7) ?
C10 C11 . 1.548(7) ?
C10 H10A . 0.9800 ?
C11 C12 . 1.536(8) ?
C11 H11A . 0.9700 ?
C11 H11B . 0.9700 ?
C12 C16 . 1.489(9) ?
C12 C13 . 1.551(8) ?
C12 H12A . 0.9800 ?
C13 C24 . 1.459(9) ?
C13 C14 . 1.526(8) ?
C13 H13A . 0.9800 ?
C14 C23 . 1.498(8) ?
C14 H14A . 0.9800 ?
C15 C16 . 1.322(8) ?
C15 H15A . 0.9300 ?
C16 C17 . 1.534(8) ?
C17 C18 . 1.512(11) ?
C17 C19 . 1.586(14) ?
C17 H17A . 0.9800 ?
C18 H18A . 0.9600 ?
C18 H18B . 0.9600 ?
C18 H18C . 0.9600 ?
C19 H19A . 0.9600 ?
C19 H19B . 0.9600 ?
C19 H19C . 0.9600 ?
C20 H20A . 0.9600 ?
C20 H20B . 0.9600 ?
C20 H20C . 0.9600 ?
C22 H22A . 0.9600 ?
C22 H22B . 0.9600 ?
C22 H22C . 0.9600 ?
C25 C26 . 1.518(13) ?
C25 H25A . 0.9700 ?
C25 H25B . 0.9700 ?
C26 H26A . 0.9700 ?
C26 H26B . 0.9700 ?

loop_
_geom_hbond_atom_site_label_D
_geom_hbond_atom_site_label_H
_geom_hbond_atom_site_label_A
_geom_hbond_site_symmetry_A
_geom_hbond_distance_DH
_geom_hbond_distance_HA
_geom_hbond_distance_DA
_geom_hbond_angle_DHA
_geom_hbond_publ_flag
O2 H2c O5 1_455 0.85 2.16 3.010(9) 178 yes
O5 H5a O4 1_545 0.85 2.34 3.076(10) 145 yes
C10 H10A O3 2_657 0.98 2.55 3.470(6) 157 yes
C14 H14A O3 2_657 0.98 2.38 3.316(7) 159 yes

loop_
_geom_torsion_atom_site_label_1
_geom_torsion_atom_site_label_2
_geom_torsion_atom_site_label_3
_geom_torsion_atom_site_label_4
_geom_torsion_site_symmetry_1
_geom_torsion_site_symmetry_2
_geom_torsion_site_symmetry_3
_geom_torsion_site_symmetry_4
_geom_torsion
_geom_torsion_publ_flag
C15 C1 C2 C3 . . . . -77.6(5) ?
C10 C1 C2 C3 . . . . 47.3(6) ?
C14 C1 C2 C3 . . . . 163.3(4) ?
C1 C2 C3 C4 . . . . -55.8(6) ?
C2 C3 C4 C9 . . . . 63.4(6) ?
C2 C3 C4 C5 . . . . -164.9(5) ?
C3 C4 C5 C21 . . . . 58.1(7) ?
C9 C4 C5 C21 . . . . -172.9(6) ?
C3 C4 C5 C20 . . . . -55.9(8) ?
C9 C4 C5 C20 . . . . 73.1(7) ?
C3 C4 C5 C6 . . . . 178.3(6) ?
C9 C4 C5 C6 . . . . -52.8(7) ?
C21 C5 C6 C7 . . . . 172.6(6) ?
C20 C5 C6 C7 . . . . -73.3(8) ?
C4 C5 C6 C7 . . . . 54.2(8) ?
C5 C6 C7 C8 . . . . -57.6(8) ?
C6 C7 C8 C9 . . . . 57.4(8) ?
C7 C8 C9 C22 . . . . 72.0(7) ?
C7 C8 C9 C4 . . . . -53.3(7) ?
C7 C8 C9 C10 . . . . -168.3(5) ?
C3 C4 C9 C22 . . . . 60.7(6) ?
C5 C4 C9 C22 . . . . -70.2(6) ?
C3 C4 C9 C8 . . . . -177.1(4) ?
C5 C4 C9 C8 . . . . 51.9(6) ?
C3 C4 C9 C10 . . . . -61.7(5) ?
C5 C4 C9 C10 . . . . 167.3(5) ?
C22 C9 C10 C11 . . . . 55.9(6) ?
C8 C9 C10 C11 . . . . -63.6(6) ?
C4 C9 C10 C11 . . . . -178.6(4) ?
C22 C9 C10 C1 . . . . -70.8(5) ?
C8 C9 C10 C1 . . . . 169.7(4) ?
C4 C9 C10 C1 . . . . 54.7(5) ?
C15 C1 C10 C11 . . . . -51.5(5) ?
C2 C1 C10 C11 . . . . -178.7(4) ?
C14 C1 C10 C11 . . . . 61.4(5) ?
C15 C1 C10 C9 . . . . 79.2(5) ?
C2 C1 C10 C9 . . . . -48.0(5) ?
C14 C1 C10 C9 . . . . -167.9(4) ?
C9 C10 C11 C12 . . . . -131.2(5) ?
C1 C10 C11 C12 . . . . -1.1(6) ?
C10 C11 C12 C16 . . . . 53.9(6) ?
C10 C11 C12 C13 . . . . -62.6(6) ?
C16 C12 C13 C24 . . . . 60.7(7) ?
C11 C12 C13 C24 . . . . 178.9(5) ?
C16 C12 C13 C14 . . . . -55.6(6) ?
C11 C12 C13 C14 . . . . 62.5(6) ?
C24 C13 C14 C23 . . . . 2.6(6) ?
C12 C13 C14 C23 . . . . 124.2(5) ?
C24 C13 C14 C1 . . . . -122.3(5) ?
C12 C13 C14 C1 . . . . -0.7(6) ?
C15 C1 C14 C23 . . . . -65.5(5) ?
C2 C1 C14 C23 . . . . 58.4(5) ?
C10 C1 C14 C23 . . . . 178.7(4) ?
C15 C1 C14 C13 . . . . 54.0(5) ?
C2 C1 C14 C13 . . . . 177.9(5) ?
C10 C1 C14 C13 . . . . -61.9(5) ?
C2 C1 C15 C16 . . . . -177.4(4) ?
C10 C1 C15 C16 . . . . 56.9(6) ?
C14 C1 C15 C16 . . . . -55.3(5) ?
C1 C15 C16 C12 . . . . -1.6(7) ?
C1 C15 C16 C17 . . . . -179.9(5) ?
C11 C12 C16 C15 . . . . -54.7(6) ?
C13 C12 C16 C15 . . . . 60.5(7) ?
C11 C12 C16 C17 . . . . 123.8(6) ?
C13 C12 C16 C17 . . . . -121.0(6) ?
C15 C16 C17 C18 . . . . 118.0(8) ?
C12 C16 C17 C18 . . . . -60.3(9) ?
C15 C16 C17 C19 . . . . -6.0(10) ?
C12 C16 C17 C19 . . . . 175.7(7) ?
C20 C5 C21 O2 . . . . -176.4(7) ?
C6 C5 C21 O2 . . . . -56.5(9) ?
C4 C5 C21 O2 . . . . 61.5(9) ?
C20 C5 C21 O1 . . . . 3.9(10) ?
C6 C5 C21 O1 . . . . 123.8(9) ?
C4 C5 C21 O1 . . . . -118.1(9) ?
C24 N C23 O3 . . . . -174.9(6) ?
C25 N C23 O3 . . . . 0.2(9) ?
C24 N C23 C14 . . . . 4.6(6) ?
C25 N C23 C14 . . . . 179.6(5) ?
C13 C14 C23 O3 . . . . 175.0(7) ?
C1 C14 C23 O3 . . . . -61.9(8) ?
C13 C14 C23 N . . . . -4.4(6) ?
C1 C14 C23 N . . . . 118.7(5) ?
C23 N C24 O4 . . . . 179.3(7) ?
C25 N C24 O4 . . . . 4.3(10) ?
C23 N C24 C13 . . . . -2.9(7) ?
C25 N C24 C13 . . . . -177.9(6) ?
C14 C13 C24 O4 . . . . 177.7(7) ?
C12 C13 C24 O4 . . . . 59.9(10) ?
C14 C13 C24 N . . . . 0.0(7) ?
C12 C13 C24 N . . . . -117.9(6) ?
C23 N C25 C26 . . . . 66.0(8) ?
C24 N C25 C26 . . . . -119.6(7) ?
N C25 C26 O5 . . . . 62.4(9) ?

loop_
_cod_related_entry_id
_cod_related_entry_database
_cod_related_entry_code
1 ChemSpider 24743138
